data_2243355
loop_
_publ_author_name
'Ezawa, Toshinari'
'Inoue, Yutaka'
'Murata, Isamu'
'Suzuki, Mitsuaki'
'Takao, Koichi'
'Sugita, Yoshiaki'
'Kanamoto, Ikuo'

_publ_section_title
;
 Syntheses and crystal structures of two piperine derivatives
;
_journal_coeditor_code HB7897
_journal_issue 5
_journal_name_full 'Acta Crystallographica Section E'
_journal_page_first 646
_journal_page_last 650
_journal_paper_doi 10.1107/S2056989020004648
_journal_volume 76
_journal_year 2020
_chemical_formula_iupac 'C16 H17 N O3'
_chemical_formula_moiety 'C16 H17 N O3'
_chemical_formula_sum 'C16 H17 N O3'
_chemical_formula_weight 271.30
_chemical_name_systematic
;
5-(2<i>H</i>-1,3-Benzodioxol-5-yl)-1-(pyrrolidin-1-yl)penta-2,4-dien-1-one
;
_space_group_crystal_system orthorhombic
_space_group_IT_number 61
_space_group_name_Hall '-P 2ac 2ab'
_space_group_name_H-M_alt 'P b c a'
_atom_sites_solution_hydrogens geom
_audit_creation_method SHELXL-2018/3
_cell_angle_alpha 90
_cell_angle_beta 90
_cell_angle_gamma 90
_cell_formula_units_Z 8
_cell_length_a 11.8747(10)
_cell_length_b 7.2485(6)
_cell_length_c 30.392(2)
_cell_measurement_reflns_used 3874
_cell_measurement_temperature 90(2)
_cell_measurement_theta_max 25.76
_cell_measurement_theta_min 2.68
_cell_volume 2616.0(4)
_computing_cell_refinement
;
SAINT (Bruker, 2018)
;
_computing_data_collection
;
APEX3 (Bruker, 2018)
;
_computing_data_reduction
;
SAINT (Bruker, 2018)
;
_computing_molecular_graphics
;
<i>ShelXle</i> (H\"ubschle et al., 2011)
;
_computing_publication_material
;
<i>Generate Report</i> (Bruker, 2018)
;
_computing_structure_refinement
;
<i>SHELXL2018/3</i> (Sheldrick, 2015b)
;
_computing_structure_solution
;
<i>SHELXT2014/5</i> (Sheldrick, 2015a)
;
_diffrn_ambient_temperature 90(2)
_diffrn_detector_area_resol_mean 7.391
_diffrn_measured_fraction_theta_full 0.999
_diffrn_measured_fraction_theta_max 0.999
_diffrn_measurement_device_type 'Bruker D8 goniometer'
_diffrn_measurement_method '\w scans'
_diffrn_radiation_monochromator 'multilayered conforacal mirror'
_diffrn_radiation_type MoK\a
_diffrn_radiation_wavelength 0.71073
_diffrn_reflns_av_R_equivalents 0.1284
_diffrn_reflns_av_unetI/netI 0.0587
_diffrn_reflns_limit_h_max 16
_diffrn_reflns_limit_h_min -16
_diffrn_reflns_limit_k_max 9
_diffrn_reflns_limit_k_min -9
_diffrn_reflns_limit_l_max 41
_diffrn_reflns_limit_l_min -41
_diffrn_reflns_number 41504
_diffrn_reflns_theta_full 25.242
_diffrn_reflns_theta_max 29.126
_diffrn_reflns_theta_min 2.681
_diffrn_source 'microfocus X-ray tube'
_exptl_absorpt_coefficient_mu 0.095
_exptl_absorpt_correction_T_max 0.7459
_exptl_absorpt_correction_T_min 0.6664
_exptl_absorpt_correction_type multi-scan
_exptl_absorpt_process_details
;
(SADABS; Bruker, 2018)
;
_exptl_crystal_colour colorless
_exptl_crystal_density_diffrn 1.378
_exptl_crystal_description needle
_exptl_crystal_F_000 1152
_exptl_crystal_size_max 0.284
_exptl_crystal_size_mid 0.064
_exptl_crystal_size_min 0.060
_refine_diff_density_max 0.282
_refine_diff_density_min -0.258
_refine_ls_extinction_coef 0.0038(6)
_refine_ls_extinction_expression Fc^*^=kFc[1+0.001xFc^2^\l^3^/sin(2\q)]^-1/4^
_refine_ls_extinction_method
;
SHELXL-2018/3 (Sheldrick 2015b)
;
_refine_ls_goodness_of_fit_ref 1.046
_refine_ls_hydrogen_treatment constr
_refine_ls_matrix_type full
_refine_ls_number_parameters 182
_refine_ls_number_reflns 3506
_refine_ls_number_restraints 0
_refine_ls_restrained_S_all 1.046
_refine_ls_R_factor_all 0.1090
_refine_ls_R_factor_gt 0.0502
_refine_ls_shift/su_max 0.001
_refine_ls_shift/su_mean 0.000
_refine_ls_structure_factor_coef Fsqd
_refine_ls_weighting_details 'w=1/[\s^2^(Fo^2^)+(0.0492P)^2^+1.9223P] where P=(Fo^2^+2Fc^2^)/3'
_refine_ls_weighting_scheme calc
_refine_ls_wR_factor_gt 0.1088
_refine_ls_wR_factor_ref 0.1433
_reflns_number_gt 2193
_reflns_number_total 3506
_reflns_threshold_expression 'I > 2\s(I)'
_cod_data_source_file hb7897sup1.cif
_cod_data_source_block II
_cod_database_code 2243355
_shelx_space_group_comment
;
The symmetry employed for this shelxl refinement is uniquely defined
by the following loop, which should always be used as a source of
symmetry information in preference to the above space-group names.
They are only intended as comments.
;

loop_
_space_group_symop_operation_xyz
'x, y, z'
'-x+1/2, -y, z+1/2'
'-x, y+1/2, -z+1/2'
'x+1/2, -y+1/2, -z'
'-x, -y, -z'
'x-1/2, y, -z-1/2'
'x, -y-1/2, z-1/2'
'-x-1/2, y-1/2, z'

loop_
_atom_site_type_symbol
_atom_site_label
_atom_site_fract_x
_atom_site_fract_y
_atom_site_fract_z
_atom_site_U_iso_or_equiv
_atom_site_adp_type
_atom_site_calc_flag
_atom_site_occupancy
_atom_site_disorder_assembly
_atom_site_disorder_group
O O1 0.90586(12) 0.3421(2) 0.67241(5) 0.0219(3) Uani d 1 . .
O O2 0.77314(12) 0.9757(2) 0.35830(4) 0.0239(4) Uani d 1 . .
O O3 0.62806(12) 0.8589(2) 0.40118(5) 0.0238(3) Uani d 1 . .
N N1 0.72232(13) 0.3304(2) 0.69173(5) 0.0178(4) Uani d 1 . .
C C1 0.80525(16) 0.3650(3) 0.66249(6) 0.0179(4) Uani d 1 . .
C C2 0.77084(17) 0.4355(3) 0.61881(6) 0.0200(4) Uani d 1 . .
H H2 0.693195 0.435608 0.611273 0.024 Uiso calc 1 . .
C C3 0.84580(17) 0.4994(3) 0.58954(6) 0.0195(4) Uani d 1 . .
H H3 0.923497 0.493700 0.596862 0.023 Uiso calc 1 . .
C C4 0.81458(18) 0.5762(3) 0.54755(6) 0.0202(4) Uani d 1 . .
H H4 0.737486 0.571321 0.539278 0.024 Uiso calc 1 . .
C C5 0.88758(17) 0.6543(3) 0.51932(6) 0.0204(4) Uani d 1 . .
H H5 0.964674 0.654787 0.527665 0.024 Uiso calc 1 . .
C C6 0.85964(17) 0.7386(3) 0.47701(6) 0.0189(4) Uani d 1 . .
C C7 0.94619(18) 0.8085(3) 0.45072(7) 0.0233(5) Uani d 1 . .
H H7 1.021461 0.801352 0.461170 0.028 Uiso calc 1 . .
C C8 0.92613(18) 0.8889(3) 0.40946(7) 0.0238(5) Uani d 1 . .
H H8 0.985763 0.934891 0.391755 0.029 Uiso calc 1 . .
C C9 0.81622(17) 0.8975(3) 0.39603(6) 0.0197(4) Uani d 1 . .
C C10 0.65583(18) 0.9250(3) 0.35806(7) 0.0243(5) Uani d 1 . .
H H10A 0.608744 1.033210 0.350559 0.029 Uiso calc 1 . .
H H10B 0.642106 0.827357 0.335911 0.029 Uiso calc 1 . .
C C11 0.72958(17) 0.8288(3) 0.42176(6) 0.0192(4) Uani d 1 . .
C C12 0.74749(17) 0.7485(3) 0.46174(6) 0.0194(4) Uani d 1 . .
H H12 0.686800 0.701056 0.478668 0.023 Uiso calc 1 . .
C C13 0.74989(17) 0.2759(3) 0.73696(6) 0.0191(4) Uani d 1 . .
H H13A 0.803365 0.364049 0.750477 0.023 Uiso calc 1 . .
H H13B 0.783182 0.150743 0.737737 0.023 Uiso calc 1 . .
C C14 0.63666(17) 0.2799(3) 0.76059(7) 0.0214(4) Uani d 1 . .
H H14A 0.633146 0.183869 0.783722 0.026 Uiso calc 1 . .
H H14B 0.622901 0.401963 0.774158 0.026 Uiso calc 1 . .
C C15 0.55179(17) 0.2411(3) 0.72417(7) 0.0229(5) Uani d 1 . .
H H15A 0.476464 0.289608 0.731974 0.028 Uiso calc 1 . .
H H15B 0.545712 0.107030 0.718398 0.028 Uiso calc 1 . .
C C16 0.59994(16) 0.3421(3) 0.68437(7) 0.0202(4) Uani d 1 . .
H H16A 0.578131 0.280454 0.656583 0.024 Uiso calc 1 . .
H H16B 0.574336 0.472052 0.683550 0.024 Uiso calc 1 . .

loop_
_atom_site_aniso_label
_atom_site_aniso_U_11
_atom_site_aniso_U_22
_atom_site_aniso_U_33
_atom_site_aniso_U_12
_atom_site_aniso_U_13
_atom_site_aniso_U_23
O1 0.0160(7) 0.0250(8) 0.0247(7) 0.0012(6) -0.0006(6) 0.0005(6)
O2 0.0236(8) 0.0286(8) 0.0195(7) -0.0012(6) -0.0007(6) 0.0050(6)
O3 0.0196(8) 0.0307(8) 0.0209(7) 0.0019(6) -0.0009(6) 0.0048(6)
N1 0.0134(8) 0.0218(9) 0.0181(8) -0.0001(7) -0.0008(6) 0.0024(7)
C1 0.0177(10) 0.0158(9) 0.0204(10) -0.0005(8) -0.0011(8) -0.0021(8)
C2 0.0186(10) 0.0206(10) 0.0208(10) 0.0005(8) -0.0025(8) -0.0014(8)
C3 0.0199(10) 0.0194(10) 0.0191(10) 0.0002(8) -0.0009(8) -0.0017(8)
C4 0.0201(10) 0.0201(10) 0.0203(10) 0.0012(8) -0.0022(8) -0.0017(8)
C5 0.0181(10) 0.0214(10) 0.0216(10) 0.0014(8) -0.0003(8) -0.0002(8)
C6 0.0187(10) 0.0197(10) 0.0184(10) 0.0013(8) 0.0002(8) -0.0022(8)
C7 0.0185(10) 0.0283(11) 0.0230(10) -0.0001(9) 0.0006(8) 0.0003(9)
C8 0.0214(11) 0.0265(11) 0.0236(10) -0.0015(9) 0.0048(8) 0.0028(9)
C9 0.0232(11) 0.0204(10) 0.0156(9) -0.0011(8) 0.0008(8) 0.0006(8)
C10 0.0218(11) 0.0308(12) 0.0204(10) 0.0001(9) -0.0006(8) 0.0026(9)
C11 0.0180(10) 0.0197(10) 0.0200(10) 0.0009(8) -0.0011(8) -0.0004(8)
C12 0.0182(10) 0.0202(10) 0.0197(9) -0.0001(8) 0.0025(8) -0.0001(8)
C13 0.0198(10) 0.0196(10) 0.0180(9) 0.0017(8) -0.0007(8) 0.0008(8)
C14 0.0206(10) 0.0218(10) 0.0218(10) 0.0007(9) 0.0021(8) 0.0008(8)
C15 0.0171(10) 0.0266(11) 0.0251(10) -0.0011(9) 0.0018(8) -0.0016(9)
C16 0.0144(9) 0.0241(11) 0.0221(10) 0.0011(8) -0.0007(8) 0.0000(8)

loop_
_atom_type_symbol
_atom_type_description
_atom_type_scat_dispersion_real
_atom_type_scat_dispersion_imag
_atom_type_scat_source
C C 0.0033 0.0016 'International Tables Vol C Tables 4.2.6.8 and 6.1.1.4'
H H 0.0000 0.0000 'International Tables Vol C Tables 4.2.6.8 and 6.1.1.4'
N N 0.0061 0.0033 'International Tables Vol C Tables 4.2.6.8 and 6.1.1.4'
O O 0.0106 0.0060 'International Tables Vol C Tables 4.2.6.8 and 6.1.1.4'

loop_
_geom_angle_atom_site_label_1
_geom_angle_atom_site_label_2
_geom_angle_atom_site_label_3
_geom_angle_site_symmetry_1
_geom_angle_site_symmetry_3
_geom_angle
_geom_angle_publ_flag
C9 O2 C10 . . 104.98(15) ?
C11 O3 C10 . . 105.50(15) ?
C1 N1 C13 . . 120.26(16) ?
C1 N1 C16 . . 127.52(16) ?
C13 N1 C16 . . 112.21(15) ?
O1 C1 N1 . . 121.10(18) ?
O1 C1 C2 . . 121.93(18) ?
N1 C1 C2 . . 116.95(17) ?
C3 C2 C1 . . 122.08(19) ?
C3 C2 H2 . . 119.0 ?
C1 C2 H2 . . 119.0 ?
C2 C3 C4 . . 123.4(2) ?
C2 C3 H3 . . 118.3 ?
C4 C3 H3 . . 118.3 ?
C5 C4 C3 . . 124.2(2) ?
C5 C4 H4 . . 117.9 ?
C3 C4 H4 . . 117.9 ?
C4 C5 C6 . . 126.23(19) ?
C4 C5 H5 . . 116.9 ?
C6 C5 H5 . . 116.9 ?
C7 C6 C12 . . 119.16(18) ?
C7 C6 C5 . . 119.19(18) ?
C12 C6 C5 . . 121.64(18) ?
C6 C7 C8 . . 122.5(2) ?
C6 C7 H7 . . 118.8 ?
C8 C7 H7 . . 118.8 ?
C9 C8 C7 . . 116.59(19) ?
C9 C8 H8 . . 121.7 ?
C7 C8 H8 . . 121.7 ?
C8 C9 O2 . . 128.41(18) ?
C8 C9 C11 . . 121.54(19) ?
O2 C9 C11 . . 110.01(18) ?
O3 C10 O2 . . 107.62(16) ?
O3 C10 H10A . . 110.2 ?
O2 C10 H10A . . 110.2 ?
O3 C10 H10B . . 110.2 ?
O2 C10 H10B . . 110.2 ?
H10A C10 H10B . . 108.5 ?
C12 C11 O3 . . 127.55(19) ?
C12 C11 C9 . . 122.74(19) ?
O3 C11 C9 . . 109.69(17) ?
C11 C12 C6 . . 117.50(19) ?
C11 C12 H12 . . 121.3 ?
C6 C12 H12 . . 121.3 ?
N1 C13 C14 . . 103.86(16) ?
N1 C13 H13A . . 111.0 ?
C14 C13 H13A . . 111.0 ?
N1 C13 H13B . . 111.0 ?
C14 C13 H13B . . 111.0 ?
H13A C13 H13B . . 109.0 ?
C15 C14 C13 . . 103.75(16) ?
C15 C14 H14A . . 111.0 ?
C13 C14 H14A . . 111.0 ?
C15 C14 H14B . . 111.0 ?
C13 C14 H14B . . 111.0 ?
H14A C14 H14B . . 109.0 ?
C14 C15 C16 . . 103.87(16) ?
C14 C15 H15A . . 111.0 ?
C16 C15 H15A . . 111.0 ?
C14 C15 H15B . . 111.0 ?
C16 C15 H15B . . 111.0 ?
H15A C15 H15B . . 109.0 ?
N1 C16 C15 . . 102.81(16) ?
N1 C16 H16A . . 111.2 ?
C15 C16 H16A . . 111.2 ?
N1 C16 H16B . . 111.2 ?
C15 C16 H16B . . 111.2 ?
H16A C16 H16B . . 109.1 ?

loop_
_geom_bond_atom_site_label_1
_geom_bond_atom_site_label_2
_geom_bond_site_symmetry_2
_geom_bond_distance
_geom_bond_publ_flag
O1 C1 . 1.243(2) ?
O2 C9 . 1.377(2) ?
O2 C10 . 1.441(2) ?
O3 C11 . 1.376(2) ?
O3 C10 . 1.434(2) ?
N1 C1 . 1.350(2) ?
N1 C13 . 1.467(2) ?
N1 C16 . 1.473(2) ?
C1 C2 . 1.480(3) ?
C2 C3 . 1.341(3) ?
C2 H2 . 0.9500 ?
C3 C4 . 1.441(3) ?
C3 H3 . 0.9500 ?
C4 C5 . 1.345(3) ?
C4 H4 . 0.9500 ?
C5 C6 . 1.462(3) ?
C5 H5 . 0.9500 ?
C6 C7 . 1.397(3) ?
C6 C12 . 1.412(3) ?
C7 C8 . 1.403(3) ?
C7 H7 . 0.9500 ?
C8 C9 . 1.369(3) ?
C8 H8 . 0.9500 ?
C9 C11 . 1.385(3) ?
C10 H10A . 0.9900 ?
C10 H10B . 0.9900 ?
C11 C12 . 1.364(3) ?
C12 H12 . 0.9500 ?
C13 C14 . 1.525(3) ?
C13 H13A . 0.9900 ?
C13 H13B . 0.9900 ?
C14 C15 . 1.523(3) ?
C14 H14A . 0.9900 ?
C14 H14B . 0.9900 ?
C15 C16 . 1.525(3) ?
C15 H15A . 0.9900 ?
C15 H15B . 0.9900 ?
C16 H16A . 0.9900 ?
C16 H16B . 0.9900 ?

_cod_database_fobs_code 2243355
